data_2235526
loop_
_publ_author_name
'Assey, Gervas'
'Butcher, Ray J.'
'Gultneh, Yilma'

_publ_section_title
;
 Acetato(aqua){6,6'-dimethoxy-2,2'-[ethane-1,2-diylbis(nitrilomethanylylidene)]diphenolato}cobalt(III)
 methanol disolvate
;
_journal_coeditor_code JJ2140
_journal_issue 7
_journal_name_full 'Acta Crystallographica Section E'
_journal_page_first m962
_journal_page_last m963
_journal_paper_doi 10.1107/S1600536812027687
_journal_volume 68
_journal_year 2012
_chemical_formula_iupac '[Co (C18 H18 N2 O4) (C2 H3 O2) (H2 O)], 2C H4 O'
_chemical_formula_moiety 'C20 H23 Co N2 O7, 2(C H4 O)'
_chemical_formula_sum 'C22 H31 Co N2 O9'
_chemical_formula_weight 526.42
_chemical_name_systematic
;
Acetato(aqua){6,6'-dimethoxy-2,2'-[ethane-1,2-
diylbis(nitrilomethanylylidene)]diphenolato}cobalt(III)
methanol disolvate
;
_space_group_IT_number 14
_symmetry_cell_setting monoclinic
_symmetry_space_group_name_Hall '-P 2ybc'
_symmetry_space_group_name_H-M 'P 1 21/c 1'
_atom_sites_solution_hydrogens geom
_atom_sites_solution_primary direct
_atom_sites_solution_secondary difmap
_audit_creation_method SHELXL-97
_cell_angle_alpha 90.00
_cell_angle_beta 90.716(3)
_cell_angle_gamma 90.00
_cell_formula_units_Z 4
_cell_length_a 9.6306(3)
_cell_length_b 13.4129(5)
_cell_length_c 17.9746(7)
_cell_measurement_reflns_used 8159
_cell_measurement_temperature 115(2)
_cell_measurement_theta_max 32.6375
_cell_measurement_theta_min 4.6148
_cell_volume 2321.67(14)
_computing_cell_refinement
;
CrysAlis PRO (Oxford Diffraction, 2007)
;
_computing_data_collection
;
CrysAlis PRO (Oxford Diffraction, 2007)
;
_computing_data_reduction
;
CrysAlis PRO (Oxford Diffraction, 2007)
;
_computing_molecular_graphics 'SHELXTL (Sheldrick, 2008)'
_computing_publication_material 'SHELXTL (Sheldrick, 2008)'
_computing_structure_refinement 'SHELXL97 (Sheldrick, 2008)'
_computing_structure_solution 'SHELXS97 (Sheldrick, 2008)'
_diffrn_ambient_temperature 115(2)
_diffrn_detector_area_resol_mean 10.5081
_diffrn_measured_fraction_theta_full 0.990
_diffrn_measured_fraction_theta_max 0.895
_diffrn_measurement_device_type
;
Oxford Diffraction Xcalibur diffractometer with a Ruby (Gemini Mo) detector
;
_diffrn_measurement_method '\w scans'
_diffrn_radiation_monochromator graphite
_diffrn_radiation_source 'Enhance (Mo) X-ray Source'
_diffrn_radiation_type MoK\a
_diffrn_radiation_wavelength 0.71073
_diffrn_reflns_av_R_equivalents 0.0272
_diffrn_reflns_av_sigmaI/netI 0.0492
_diffrn_reflns_limit_h_max 10
_diffrn_reflns_limit_h_min -14
_diffrn_reflns_limit_k_max 19
_diffrn_reflns_limit_k_min -19
_diffrn_reflns_limit_l_max 24
_diffrn_reflns_limit_l_min -26
_diffrn_reflns_number 16513
_diffrn_reflns_theta_full 25.00
_diffrn_reflns_theta_max 32.73
_diffrn_reflns_theta_min 4.63
_diffrn_standards_decay_% 0
_diffrn_standards_interval_count 50
_diffrn_standards_number 2
_exptl_absorpt_coefficient_mu 0.795
_exptl_absorpt_correction_T_max 1.00000
_exptl_absorpt_correction_T_min 0.91573
_exptl_absorpt_correction_type multi-scan
_exptl_absorpt_process_details
;
(CrysAlis RED; Oxford Diffraction, 2007)
;
_exptl_crystal_colour black
_exptl_crystal_density_diffrn 1.506
_exptl_crystal_density_method 'not measured'
_exptl_crystal_description block
_exptl_crystal_F_000 1104
_exptl_crystal_size_max 0.49
_exptl_crystal_size_mid 0.45
_exptl_crystal_size_min 0.38
_refine_diff_density_max 0.855
_refine_diff_density_min -0.448
_refine_ls_extinction_method none
_refine_ls_goodness_of_fit_ref 0.995
_refine_ls_hydrogen_treatment mixed
_refine_ls_matrix_type full
_refine_ls_number_parameters 322
_refine_ls_number_reflns 7669
_refine_ls_number_restraints 3
_refine_ls_restrained_S_all 0.994
_refine_ls_R_factor_all 0.0587
_refine_ls_R_factor_gt 0.0397
_refine_ls_shift/su_max 0.003
_refine_ls_shift/su_mean 0.000
_refine_ls_structure_factor_coef Fsqd
_refine_ls_weighting_details 'calc w=1/[\s^2^(Fo^2^)+(0.0609P)^2^] where P=(Fo^2^+2Fc^2^)/3'
_refine_ls_weighting_scheme calc
_refine_ls_wR_factor_gt 0.1015
_refine_ls_wR_factor_ref 0.1056
_reflns_number_gt 5549
_reflns_number_total 7669
_reflns_threshold_expression I>2sigma(I)
_cod_data_source_file jj2140.cif
_cod_data_source_block I
_cod_original_cell_volume 2321.67(15)
_cod_original_sg_symbol_H-M 'P 21/c'
_cod_database_code 2235526
_cod_database_fobs_code 2235526

loop_
_symmetry_equiv_pos_as_xyz
'x, y, z'
'-x, y+1/2, -z+1/2'
'-x, -y, -z'
'x, -y-1/2, z-1/2'

loop_
_atom_site_type_symbol
_atom_site_label
_atom_site_fract_x
_atom_site_fract_y
_atom_site_fract_z
_atom_site_U_iso_or_equiv
_atom_site_adp_type
_atom_site_calc_flag
_atom_site_refinement_flags
_atom_site_occupancy
_atom_site_symmetry_multiplicity
Co Co 0.466441(15) 0.494930(12) 0.628307(8) 0.01070(3) Uani d . 1 1
O O1 0.51899(8) 0.38488(6) 0.56942(4) 0.01284(17) Uani d . 1 1
O O2 0.61286(8) 0.56561(6) 0.58402(4) 0.01292(17) Uani d . 1 1
O O3 0.66160(8) 0.25427(7) 0.49906(5) 0.01703(19) Uani d . 1 1
O O4 0.81315(8) 0.63147(7) 0.50542(5) 0.0193(2) Uani d . 1 1
O O11 0.57142(8) 0.45215(7) 0.71259(4) 0.01444(18) Uani d . 1 1
O O12 0.74146(9) 0.41453(8) 0.78855(5) 0.0254(2) Uani d . 1 1
O O1S 0.97081(11) 0.51409(8) 0.82748(6) 0.0316(3) Uani d . 1 1
H H1S 0.9021 0.4805 0.8128 0.038 Uiso calc R 1 1
O O2S 1.00189(11) 0.71051(10) 0.78342(6) 0.0372(3) Uani d . 1 1
H H2S 0.9767 0.6530 0.7959 0.045 Uiso calc R 1 1
O O1W 0.34122(8) 0.53835(7) 0.54896(4) 0.01342(17) Uani d D 1 1
H H1W1 0.3795(14) 0.5775(9) 0.5223(8) 0.033(4) Uiso d D 1 1
H H1W2 0.3269(17) 0.4892(8) 0.5248(9) 0.035(5) Uiso d D 1 1
N N1 0.31519(9) 0.42594(8) 0.66977(5) 0.0138(2) Uani d . 1 1
N N2 0.40860(9) 0.60406(8) 0.68688(5) 0.0133(2) Uani d . 1 1
C C1 0.49094(12) 0.29163(9) 0.58520(6) 0.0132(2) Uani d . 1 1
C C2 0.56595(12) 0.21670(9) 0.54734(6) 0.0149(2) Uani d . 1 1
C C3 0.73547(13) 0.18472(10) 0.45519(7) 0.0221(3) Uani d . 1 1
H H3A 0.7886 0.1398 0.4878 0.033 Uiso calc R 1 1
H H3B 0.7992 0.2205 0.4225 0.033 Uiso calc R 1 1
H H3C 0.6697 0.1458 0.4249 0.033 Uiso calc R 1 1
C C4 0.54031(13) 0.11683(9) 0.55913(7) 0.0186(3) Uani d . 1 1
H H4A 0.5914 0.0680 0.5327 0.022 Uiso calc R 1 1
C C5 0.43877(13) 0.08716(10) 0.61010(7) 0.0209(3) Uani d . 1 1
H H5A 0.4220 0.0184 0.6188 0.025 Uiso calc R 1 1
C C6 0.36441(12) 0.15766(10) 0.64706(7) 0.0192(3) Uani d . 1 1
H H6A 0.2953 0.1372 0.6811 0.023 Uiso calc R 1 1
C C7 0.38811(12) 0.26038(9) 0.63580(6) 0.0151(2) Uani d . 1 1
C C8 0.30021(12) 0.33125(10) 0.67197(6) 0.0162(3) Uani d . 1 1
H H8A 0.2248 0.3058 0.6998 0.019 Uiso calc R 1 1
C C9 0.21663(12) 0.49324(10) 0.70532(7) 0.0180(3) Uani d . 1 1
H H9A 0.1627 0.4573 0.7434 0.022 Uiso calc R 1 1
H H9B 0.1512 0.5215 0.6680 0.022 Uiso calc R 1 1
C C10 0.30322(12) 0.57550(10) 0.74114(7) 0.0172(3) Uani d . 1 1
H H10A 0.2439 0.6334 0.7533 0.021 Uiso calc R 1 1
H H10B 0.3481 0.5511 0.7875 0.021 Uiso calc R 1 1
C C11 0.45679(12) 0.69332(9) 0.68597(6) 0.0148(2) Uani d . 1 1
H H11A 0.4160 0.7408 0.7183 0.018 Uiso calc R 1 1
C C12 0.56841(12) 0.72658(9) 0.63936(6) 0.0145(2) Uani d . 1 1
C C13 0.60648(12) 0.82845(9) 0.64321(7) 0.0178(3) Uani d . 1 1
H H13A 0.5585 0.8722 0.6756 0.021 Uiso calc R 1 1
C C14 0.71224(13) 0.86428(10) 0.60043(7) 0.0209(3) Uani d . 1 1
H H14A 0.7367 0.9328 0.6029 0.025 Uiso calc R 1 1
C C15 0.78416(13) 0.80023(10) 0.55325(7) 0.0197(3) Uani d . 1 1
H H15A 0.8576 0.8254 0.5239 0.024 Uiso calc R 1 1
C C16 0.74939(12) 0.70131(10) 0.54911(6) 0.0153(3) Uani d . 1 1
C C17 0.93798(13) 0.66034(12) 0.46918(8) 0.0283(3) Uani d . 1 1
H H17A 0.9178 0.7145 0.4341 0.042 Uiso calc R 1 1
H H17B 0.9758 0.6031 0.4422 0.042 Uiso calc R 1 1
H H17C 1.0060 0.6832 0.5064 0.042 Uiso calc R 1 1
C C18 0.63880(11) 0.66078(9) 0.59181(6) 0.0127(2) Uani d . 1 1
C C11A 0.69919(12) 0.43003(10) 0.72351(7) 0.0168(3) Uani d . 1 1
C C12A 0.79963(13) 0.42151(12) 0.66052(7) 0.0244(3) Uani d . 1 1
H H12A 0.8400 0.4871 0.6503 0.037 Uiso calc R 1 1
H H12B 0.7507 0.3973 0.6160 0.037 Uiso calc R 1 1
H H12C 0.8737 0.3746 0.6742 0.037 Uiso calc R 1 1
C C1S 0.96778(15) 0.52329(12) 0.90478(8) 0.0308(4) Uani d . 1 1
H H1S3 1.0350 0.5740 0.9209 0.046 Uiso calc R 1 1
H H1S1 0.9917 0.4592 0.9277 0.046 Uiso calc R 1 1
H H1S2 0.8745 0.5432 0.9200 0.046 Uiso calc R 1 1
C C2S 0.97663(17) 0.72400(13) 0.70700(9) 0.0356(4) Uani d . 1 1
H H2S1 0.9926 0.7940 0.6939 0.053 Uiso calc R 1 1
H H2S2 0.8802 0.7061 0.6951 0.053 Uiso calc R 1 1
H H2S3 1.0395 0.6814 0.6786 0.053 Uiso calc R 1 1

loop_
_atom_site_aniso_label
_atom_site_aniso_U_11
_atom_site_aniso_U_22
_atom_site_aniso_U_33
_atom_site_aniso_U_12
_atom_site_aniso_U_13
_atom_site_aniso_U_23
Co 0.01352(6) 0.00968(7) 0.00896(6) -0.00053(6) 0.00239(5) -0.00046(6)
O1 0.0197(4) 0.0074(4) 0.0115(3) -0.0009(3) 0.0038(3) 0.0000(3)
O2 0.0161(3) 0.0090(4) 0.0138(4) -0.0018(3) 0.0036(3) -0.0012(3)
O3 0.0225(4) 0.0118(4) 0.0169(4) 0.0007(3) 0.0048(3) -0.0034(3)
O4 0.0208(4) 0.0178(4) 0.0195(4) -0.0061(3) 0.0090(3) -0.0042(4)
O11 0.0165(3) 0.0155(4) 0.0114(4) 0.0009(3) 0.0014(3) 0.0005(3)
O12 0.0227(4) 0.0368(6) 0.0167(4) 0.0030(4) -0.0017(3) 0.0068(4)
O1S 0.0299(5) 0.0407(7) 0.0243(5) -0.0068(4) 0.0029(4) -0.0023(5)
O2S 0.0404(6) 0.0390(7) 0.0321(6) 0.0006(5) -0.0006(5) 0.0016(5)
O1W 0.0178(4) 0.0106(4) 0.0118(4) -0.0020(3) 0.0015(3) -0.0002(3)
N1 0.0145(4) 0.0156(5) 0.0114(4) -0.0009(4) 0.0023(3) 0.0013(4)
N2 0.0159(4) 0.0134(5) 0.0107(4) 0.0016(4) 0.0018(3) -0.0014(4)
C1 0.0180(5) 0.0107(5) 0.0109(5) -0.0016(4) -0.0023(4) -0.0003(4)
C2 0.0183(5) 0.0125(5) 0.0138(5) -0.0004(4) -0.0019(4) 0.0004(5)
C3 0.0238(6) 0.0196(6) 0.0231(6) 0.0053(5) 0.0041(5) -0.0066(5)
C4 0.0255(6) 0.0103(6) 0.0200(6) 0.0009(5) -0.0032(5) -0.0017(5)
C5 0.0288(6) 0.0103(6) 0.0236(6) -0.0034(5) -0.0043(5) 0.0035(5)
C6 0.0220(5) 0.0167(6) 0.0188(6) -0.0055(5) -0.0002(5) 0.0048(5)
C7 0.0184(5) 0.0128(5) 0.0141(5) -0.0023(4) -0.0003(4) 0.0005(5)
C8 0.0168(5) 0.0196(6) 0.0122(5) -0.0048(5) 0.0029(4) 0.0020(5)
C9 0.0148(5) 0.0204(6) 0.0189(5) 0.0003(5) 0.0049(4) -0.0020(5)
C10 0.0187(5) 0.0191(6) 0.0138(5) 0.0005(5) 0.0052(4) -0.0030(5)
C11 0.0168(5) 0.0153(6) 0.0124(5) 0.0025(4) 0.0000(4) -0.0031(5)
C12 0.0172(5) 0.0127(5) 0.0135(5) 0.0011(4) -0.0010(4) -0.0019(4)
C13 0.0238(5) 0.0117(5) 0.0177(5) 0.0014(5) -0.0027(4) -0.0035(5)
C14 0.0289(6) 0.0115(6) 0.0223(6) -0.0042(5) -0.0031(5) 0.0000(5)
C15 0.0233(5) 0.0177(6) 0.0181(6) -0.0070(5) 0.0010(5) 0.0008(5)
C16 0.0183(5) 0.0157(6) 0.0119(5) -0.0016(4) 0.0007(4) -0.0017(5)
C17 0.0224(6) 0.0340(8) 0.0287(7) -0.0086(6) 0.0114(5) -0.0055(6)
C18 0.0153(5) 0.0110(5) 0.0118(5) -0.0013(4) -0.0014(4) -0.0006(4)
C11A 0.0192(5) 0.0145(6) 0.0167(5) -0.0020(5) 0.0010(4) 0.0014(5)
C12A 0.0183(5) 0.0338(8) 0.0211(6) 0.0070(5) 0.0044(5) 0.0040(6)
C1S 0.0294(7) 0.0370(9) 0.0260(7) 0.0033(6) -0.0021(6) -0.0010(7)
C2S 0.0403(8) 0.0391(9) 0.0275(7) 0.0132(7) 0.0039(6) 0.0047(7)

loop_
_atom_type_symbol
_atom_type_description
_atom_type_scat_dispersion_real
_atom_type_scat_dispersion_imag
_atom_type_scat_source
C C 0.0033 0.0016 'International Tables Vol C Tables 4.2.6.8 and 6.1.1.4'
H H 0.0000 0.0000 'International Tables Vol C Tables 4.2.6.8 and 6.1.1.4'
N N 0.0061 0.0033 'International Tables Vol C Tables 4.2.6.8 and 6.1.1.4'
O O 0.0106 0.0060 'International Tables Vol C Tables 4.2.6.8 and 6.1.1.4'
Co Co 0.3494 0.9721 'International Tables Vol C Tables 4.2.6.8 and 6.1.1.4'

loop_
_geom_angle_atom_site_label_1
_geom_angle_atom_site_label_2
_geom_angle_atom_site_label_3
_geom_angle
O2 Co N1 177.81(4)
O2 Co O1 87.09(3)
N1 Co O1 92.96(4)
O2 Co N2 94.18(4)
N1 Co N2 85.73(4)
O1 Co N2 178.40(4)
O2 Co O11 95.47(3)
N1 Co O11 86.71(4)
O1 Co O11 93.85(4)
N2 Co O11 86.98(4)
O2 Co O1W 90.00(3)
N1 Co O1W 87.81(4)
O1 Co O1W 89.49(4)
N2 Co O1W 89.55(4)
O11 Co O1W 173.73(3)
C1 O1 Co 124.52(7)
C18 O2 Co 126.08(7)
C2 O3 C3 117.14(10)
C16 O4 C17 117.47(10)
C11A O11 Co 133.96(8)
C1S O1S H1S 109.5
C2S O2S H2S 109.5
Co O1W H1W1 110.4(11)
Co O1W H1W2 104.6(11)
H1W1 O1W H1W2 107.0(14)
C8 N1 C9 121.69(10)
C8 N1 Co 125.95(8)
C9 N1 Co 112.23(8)
C11 N2 C10 120.33(10)
C11 N2 Co 127.27(8)
C10 N2 Co 112.27(8)
O1 C1 C7 124.67(11)
O1 C1 C2 117.72(10)
C7 C1 C2 117.59(11)
O3 C2 C4 125.31(11)
O3 C2 C1 113.22(10)
C4 C2 C1 121.46(11)
O3 C3 H3A 109.5
O3 C3 H3B 109.5
H3A C3 H3B 109.5
O3 C3 H3C 109.5
H3A C3 H3C 109.5
H3B C3 H3C 109.5
C2 C4 C5 120.17(12)
C2 C4 H4A 119.9
C5 C4 H4A 119.9
C6 C5 C4 119.66(12)
C6 C5 H5A 120.2
C4 C5 H5A 120.2
C5 C6 C7 121.33(11)
C5 C6 H6A 119.3
C7 C6 H6A 119.3
C6 C7 C1 119.78(11)
C6 C7 C8 118.98(11)
C1 C7 C8 121.08(11)
N1 C8 C7 125.23(11)
N1 C8 H8A 117.4
C7 C8 H8A 117.4
N1 C9 C10 106.10(9)
N1 C9 H9A 110.5
C10 C9 H9A 110.5
N1 C9 H9B 110.5
C10 C9 H9B 110.5
H9A C9 H9B 108.7
N2 C10 C9 106.75(9)
N2 C10 H10A 110.4
C9 C10 H10A 110.4
N2 C10 H10B 110.4
C9 C10 H10B 110.4
H10A C10 H10B 108.6
N2 C11 C12 124.61(11)
N2 C11 H11A 117.7
C12 C11 H11A 117.7
C18 C12 C13 120.53(11)
C18 C12 C11 121.78(11)
C13 C12 C11 117.68(11)
C14 C13 C12 120.30(12)
C14 C13 H13A 119.8
C12 C13 H13A 119.8
C13 C14 C15 120.16(12)
C13 C14 H14A 119.9
C15 C14 H14A 119.9
C16 C15 C14 120.38(12)
C16 C15 H15A 119.8
C14 C15 H15A 119.8
C15 C16 O4 125.54(11)
C15 C16 C18 121.52(11)
O4 C16 C18 112.94(11)
O4 C17 H17A 109.5
O4 C17 H17B 109.5
H17A C17 H17B 109.5
O4 C17 H17C 109.5
H17A C17 H17C 109.5
H17B C17 H17C 109.5
O2 C18 C12 125.72(10)
O2 C18 C16 117.18(10)
C12 C18 C16 117.10(11)
O12 C11A O11 118.92(11)
O12 C11A C12A 119.12(11)
O11 C11A C12A 121.96(11)
C11A C12A H12A 109.5
C11A C12A H12B 109.5
H12A C12A H12B 109.5
C11A C12A H12C 109.5
H12A C12A H12C 109.5
H12B C12A H12C 109.5
O1S C1S H1S3 109.5
O1S C1S H1S1 109.5
H1S3 C1S H1S1 109.5
O1S C1S H1S2 109.5
H1S3 C1S H1S2 109.5
H1S1 C1S H1S2 109.5
O2S C2S H2S1 109.5
O2S C2S H2S2 109.5
H2S1 C2S H2S2 109.5
O2S C2S H2S3 109.5
H2S1 C2S H2S3 109.5
H2S2 C2S H2S3 109.5

loop_
_geom_bond_atom_site_label_1
_geom_bond_atom_site_label_2
_geom_bond_distance
_geom_bond_publ_flag
Co O2 1.8839(8) y
Co N1 1.8870(10) y
Co O1 1.8892(8) y
Co N2 1.8910(10) y
Co O11 1.8995(8) y
Co O1W 1.9454(8) y
O1 C1 1.3113(14) ?
O2 C18 1.3079(14) ?
O3 C2 1.3696(14) ?
O3 C3 1.4185(15) ?
O4 C16 1.3723(15) ?
O4 C17 1.4279(15) ?
O11 C11A 1.2786(14) ?
O12 C11A 1.2505(15) ?
O1S C1S 1.3956(18) ?
O1S H1S 0.8400 ?
O2S C2S 1.4038(18) ?
O2S H2S 0.8400 ?
O1W H1W1 0.803(11) ?
O1W H1W2 0.801(11) ?
N1 C8 1.2789(17) ?
N1 C9 1.4625(16) ?
N2 C11 1.2842(16) ?
N2 C10 1.4672(15) ?
C1 C7 1.4164(16) ?
C1 C2 1.4168(17) ?
C2 C4 1.3790(17) ?
C3 H3A 0.9800 ?
C3 H3B 0.9800 ?
C3 H3C 0.9800 ?
C4 C5 1.4058(18) ?
C4 H4A 0.9500 ?
C5 C6 1.3640(19) ?
C5 H5A 0.9500 ?
C6 C7 1.4115(18) ?
C6 H6A 0.9500 ?
C7 C8 1.4342(17) ?
C8 H8A 0.9500 ?
C9 C10 1.5211(18) ?
C9 H9A 0.9900 ?
C9 H9B 0.9900 ?
C10 H10A 0.9900 ?
C10 H10B 0.9900 ?
C11 C12 1.4419(16) ?
C11 H11A 0.9500 ?
C12 C18 1.4083(16) ?
C12 C13 1.4162(17) ?
C13 C14 1.3708(18) ?
C13 H13A 0.9500 ?
C14 C15 1.3970(19) ?
C14 H14A 0.9500 ?
C15 C16 1.3702(18) ?
C15 H15A 0.9500 ?
C16 C18 1.4281(16) ?
C17 H17A 0.9800 ?
C17 H17B 0.9800 ?
C17 H17C 0.9800 ?
C11A C12A 1.5027(17) ?
C12A H12A 0.9800 ?
C12A H12B 0.9800 ?
C12A H12C 0.9800 ?
C1S H1S3 0.9800 ?
C1S H1S1 0.9800 ?
C1S H1S2 0.9800 ?
C2S H2S1 0.9800 ?
C2S H2S2 0.9800 ?
C2S H2S3 0.9800 ?

loop_
_geom_hbond_atom_site_label_D
_geom_hbond_atom_site_label_H
_geom_hbond_atom_site_label_A
_geom_hbond_site_symmetry_A
_geom_hbond_distance_DH
_geom_hbond_distance_HA
_geom_hbond_distance_DA
_geom_hbond_angle_DHA
O1S H1S O12 . 0.84 1.83 2.6671(14) 173.7
O2S H2S O1S . 0.84 1.95 2.7682(17) 164.8
O1W H1W1 O1 3_666 0.803(11) 1.992(13) 2.7334(11) 153.2(13)
O1W H1W1 O3 3_666 0.803(11) 2.322(12) 2.9124(13) 130.9(13)
O1W H1W2 O2 3_666 0.801(11) 2.175(15) 2.8071(11) 136.0(14)
O1W H1W2 O4 3_666 0.801(11) 2.171(12) 2.8840(12) 148.4(16)
C9 H9A O1S 1_455 0.99 2.52 3.2610(16) 131.5
C13 H13A O11 2_656 0.95 2.61 3.5380(15) 165.1
C12A H12B O1 . 0.98 2.38 3.1807(15) 138.6
C8 H8A O2S 2_646 0.95 2.55 3.4335(16) 154.5
C10 H10A O2S 1_455 0.99 2.61 3.5119(17) 151.0
C12A H12C O2S 2_746 0.98 2.62 3.5541(19) 160.5

loop_
_geom_torsion_atom_site_label_1
_geom_torsion_atom_site_label_2
_geom_torsion_atom_site_label_3
_geom_torsion_atom_site_label_4
_geom_torsion
O2 Co O1 C1 156.99(9)
N1 Co O1 C1 -25.20(9)
O11 Co O1 C1 61.70(9)
O1W Co O1 C1 -112.98(9)
O1 Co O2 C18 172.53(9)
N2 Co O2 C18 -6.52(9)
O11 Co O2 C18 -93.88(9)
O1W Co O2 C18 83.04(9)
O2 Co O11 C11A -31.86(12)
N1 Co O11 C11A 148.33(12)
O1 Co O11 C11A 55.58(12)
N2 Co O11 C11A -125.78(12)
O1 Co N1 C8 20.37(10)
N2 Co N1 C8 -160.54(10)
O11 Co N1 C8 -73.33(10)
O1W Co N1 C8 109.74(10)
O1 Co N1 C9 -163.71(8)
N2 Co N1 C9 15.38(8)
O11 Co N1 C9 102.60(8)
O1W Co N1 C9 -74.34(8)
O2 Co N2 C11 4.50(10)
N1 Co N2 C11 -173.30(10)
O11 Co N2 C11 99.77(10)
O1W Co N2 C11 -85.47(10)
O2 Co N2 C10 -171.28(7)
N1 Co N2 C10 10.92(8)
O11 Co N2 C10 -76.01(8)
O1W Co N2 C10 98.75(8)
Co O1 C1 C7 17.82(15)
Co O1 C1 C2 -164.14(8)
C3 O3 C2 C4 3.12(16)
C3 O3 C2 C1 -176.12(10)
O1 C1 C2 O3 1.04(15)
C7 C1 C2 O3 179.22(10)
O1 C1 C2 C4 -178.23(10)
C7 C1 C2 C4 -0.05(16)
O3 C2 C4 C5 -179.75(11)
C1 C2 C4 C5 -0.56(18)
C2 C4 C5 C6 0.90(18)
C4 C5 C6 C7 -0.62(18)
C5 C6 C7 C1 0.00(18)
C5 C6 C7 C8 175.51(11)
O1 C1 C7 C6 178.37(11)
C2 C1 C7 C6 0.33(16)
O1 C1 C7 C8 2.96(17)
C2 C1 C7 C8 -175.08(10)
C9 N1 C8 C7 176.95(11)
Co N1 C8 C7 -7.49(17)
C6 C7 C8 N1 175.92(11)
C1 C7 C8 N1 -8.64(18)
C8 N1 C9 C10 139.65(11)
Co N1 C9 C10 -36.47(11)
C11 N2 C10 C9 150.81(11)
Co N2 C10 C9 -33.08(11)
N1 C9 C10 N2 43.52(12)
C10 N2 C11 C12 174.50(10)
Co N2 C11 C12 -0.97(17)
N2 C11 C12 C18 -2.50(18)
N2 C11 C12 C13 177.98(11)
C18 C12 C13 C14 0.19(18)
C11 C12 C13 C14 179.72(11)
C12 C13 C14 C15 -0.64(19)
C13 C14 C15 C16 0.24(19)
C14 C15 C16 O4 -179.43(11)
C14 C15 C16 C18 0.62(18)
C17 O4 C16 C15 9.33(17)
C17 O4 C16 C18 -170.72(10)
Co O2 C18 C12 5.24(16)
Co O2 C18 C16 -175.66(7)
C13 C12 C18 O2 179.73(11)
C11 C12 C18 O2 0.22(18)
C13 C12 C18 C16 0.62(16)
C11 C12 C18 C16 -178.88(10)
C15 C16 C18 O2 179.78(11)
O4 C16 C18 O2 -0.17(14)
C15 C16 C18 C12 -1.04(17)
O4 C16 C18 C12 179.01(10)
Co O11 C11A O12 172.02(9)
Co O11 C11A C12A -8.37(19)
